data_4084103
loop_
_publ_author_name
'Wei, Yingfei'
'Petronilho, Ana'
'Mueller-Bunz, Helge'
'Albrecht, Martin'

_publ_section_title
;
 Mesoionic Triazolylidene Nickel Complexes: Synthesis, Ligand Lability,
 and Catalytic C--C Bond Formation Activity
;
_journal_issue 20
_journal_name_full Organometallics
_journal_page_first 5834
_journal_paper_doi 10.1021/om500593s
_journal_volume 33
_journal_year 2014
_chemical_formula_moiety 'C20 H18 I N3 Ni'
_chemical_formula_sum 'C20 H18 I N3 Ni'
_chemical_formula_weight 485.98
_chemical_name_systematic
; 
 ? 
;
_space_group_IT_number 14
_symmetry_cell_setting monoclinic
_symmetry_space_group_name_Hall '-P 2yn'
_symmetry_space_group_name_H-M 'P 1 21/n 1'
_atom_sites_solution_hydrogens geom
_atom_sites_solution_primary direct
_atom_sites_solution_secondary difmap
_audit_creation_method SHELXL-97
_cell_angle_alpha 90.00
_cell_angle_beta 90.263(2)
_cell_angle_gamma 90.00
_cell_formula_units_Z 4
_cell_length_a 9.6319(2)
_cell_length_b 11.1871(2)
_cell_length_c 17.2369(3)
_cell_measurement_reflns_used 10138
_cell_measurement_temperature 100(2)
_cell_measurement_theta_max 75.6020
_cell_measurement_theta_min 4.7040
_cell_volume 1857.31(6)
_computing_cell_refinement
; 
CrysAlisPro, Agilent Technologies, 
Version 1.171.36.24a (release 19-12-2012 CrysAlis171 .NET) 
(compiled Dec 19 2012,11:08:27) 
;
_computing_data_collection
; 
CrysAlisPro, Agilent Technologies, 
Version 1.171.36.24a (release 19-12-2012 CrysAlis171 .NET) 
(compiled Dec 19 2012,11:08:27) 
;
_computing_data_reduction
; 
CrysAlisPro, Agilent Technologies, 
Version 1.171.36.24a (release 19-12-2012 CrysAlis171 .NET) 
(compiled Dec 19 2012,11:08:27) 
;
_computing_structure_refinement 'SHELXL-97 (Sheldrick, 2008)'
_computing_structure_solution 'SHELXS-97 (Sheldrick, 2008)'
_diffrn_ambient_temperature 100(2)
_diffrn_detector_area_resol_mean 10.3196
_diffrn_measured_fraction_theta_full 0.994
_diffrn_measured_fraction_theta_max 0.994
_diffrn_measurement_device_type 'SuperNova, Dual, Cu at zero, Atlas'
_diffrn_measurement_method '\w scans'
_diffrn_radiation_monochromator mirror
_diffrn_radiation_source 'SuperNova (Cu) X-ray Source'
_diffrn_radiation_type CuK\a
_diffrn_radiation_wavelength 1.54184
_diffrn_reflns_av_R_equivalents 0.0369
_diffrn_reflns_av_sigmaI/netI 0.0250
_diffrn_reflns_limit_h_max 12
_diffrn_reflns_limit_h_min -11
_diffrn_reflns_limit_k_max 13
_diffrn_reflns_limit_k_min -13
_diffrn_reflns_limit_l_max 21
_diffrn_reflns_limit_l_min -21
_diffrn_reflns_number 20915
_diffrn_reflns_theta_full 76.71
_diffrn_reflns_theta_max 76.71
_diffrn_reflns_theta_min 3.95
_exptl_absorpt_coefficient_mu 14.599
_exptl_absorpt_correction_T_max 0.726
_exptl_absorpt_correction_T_min 0.161
_exptl_absorpt_correction_type analytical
_exptl_absorpt_process_details
; 
CrysAlisPro, Agilent Technologies, 
Version 1.171.36.24a (release 19-12-2012 CrysAlis171 .NET) 
(compiled Dec 19 2012,11:08:27) 
;
_exptl_crystal_colour 'clear red'
_exptl_crystal_density_diffrn 1.738
_exptl_crystal_density_method 'not measured'
_exptl_crystal_description plate
_exptl_crystal_F_000 960
_exptl_crystal_size_max 0.2268
_exptl_crystal_size_mid 0.1177
_exptl_crystal_size_min 0.0239
_refine_diff_density_max 0.431
_refine_diff_density_min -0.640
_refine_diff_density_rms 0.074
_refine_ls_extinction_method none
_refine_ls_goodness_of_fit_ref 1.037
_refine_ls_hydrogen_treatment constr
_refine_ls_matrix_type full
_refine_ls_number_parameters 228
_refine_ls_number_reflns 3888
_refine_ls_number_restraints 0
_refine_ls_restrained_S_all 1.037
_refine_ls_R_factor_all 0.0252
_refine_ls_R_factor_gt 0.0236
_refine_ls_shift/su_max 0.002
_refine_ls_shift/su_mean 0.000
_refine_ls_structure_factor_coef Fsqd
_refine_ls_weighting_details 'calc w=1/[\s^2^(Fo^2^)+(0.0160P)^2^+2.8333P] where P=(Fo^2^+2Fc^2^)/3'
_refine_ls_weighting_scheme calc
_refine_ls_wR_factor_gt 0.0521
_refine_ls_wR_factor_ref 0.0533
_reflns_number_gt 3729
_reflns_number_total 3888
_reflns_threshold_expression I>2\s(I)
_cod_data_source_file om500593s_si_002.cif
_cod_data_source_block alb265(3cI)
_cod_original_sg_symbol_H-M 'P 21/n'
_cod_database_code 4084103

loop_
_symmetry_equiv_pos_as_xyz
'x, y, z'
'-x+1/2, y+1/2, -z+1/2'
'-x, -y, -z'
'x-1/2, -y-1/2, z-1/2'

loop_
_atom_site_label
_atom_site_type_symbol
_atom_site_fract_x
_atom_site_fract_y
_atom_site_fract_z
_atom_site_U_iso_or_equiv
_atom_site_adp_type
_atom_site_occupancy
_atom_site_symmetry_multiplicity
_atom_site_calc_flag
_atom_site_refinement_flags
Ni Ni 0.06367(4) 0.58167(4) 0.76953(3) 0.01834(9) Uani 1 1 d .
I I -0.019560(18) 0.369148(13) 0.760785(10) 0.02238(5) Uani 1 1 d .
N1 N 0.3553(2) 0.54959(18) 0.81508(13) 0.0194(4) Uani 1 1 d .
N2 N 0.4856(2) 0.54080(19) 0.78857(13) 0.0223(4) Uani 1 1 d .
N3 N 0.4680(2) 0.53941(19) 0.71311(14) 0.0219(4) Uani 1 1 d .
C1 C 0.2546(3) 0.5522(2) 0.75837(15) 0.0184(5) Uani 1 1 d .
C2 C 0.3320(3) 0.5459(2) 0.69076(15) 0.0192(5) Uani 1 1 d .
C3 C 0.2866(3) 0.5579(2) 0.60914(15) 0.0216(5) Uani 1 1 d .
C4 C 0.3083(3) 0.6659(3) 0.57102(17) 0.0298(6) Uani 1 1 d .
H4 H 0.3575 0.7285 0.5963 0.036 Uiso 1 1 calc R
C5 C 0.2580(3) 0.6824(3) 0.49594(17) 0.0328(6) Uani 1 1 d .
H5 H 0.2720 0.7567 0.4704 0.039 Uiso 1 1 calc R
C6 C 0.1880(3) 0.5915(3) 0.45827(17) 0.0326(6) Uani 1 1 d .
H6 H 0.1535 0.6031 0.4071 0.039 Uiso 1 1 calc R
C7 C 0.1684(3) 0.4834(3) 0.49559(19) 0.0352(7) Uani 1 1 d .
H7 H 0.1221 0.4199 0.4695 0.042 Uiso 1 1 calc R
C8 C 0.2164(3) 0.4670(3) 0.57143(17) 0.0296(6) Uani 1 1 d .
H8 H 0.2007 0.3932 0.5972 0.035 Uiso 1 1 calc R
C9 C 0.3388(3) 0.5641(2) 0.89724(15) 0.0214(5) Uani 1 1 d .
C10 C 0.4329(3) 0.6354(2) 0.93716(17) 0.0251(5) Uani 1 1 d .
H10 H 0.5076 0.6728 0.9108 0.030 Uiso 1 1 calc R
C11 C 0.4156(3) 0.6510(3) 1.01672(17) 0.0297(6) Uani 1 1 d .
H11 H 0.4803 0.6982 1.0450 0.036 Uiso 1 1 calc R
C12 C 0.3045(3) 0.5981(3) 1.05524(17) 0.0303(6) Uani 1 1 d .
H12 H 0.2931 0.6095 1.1095 0.036 Uiso 1 1 calc R
C13 C 0.2105(3) 0.5286(3) 1.01356(17) 0.0297(6) Uani 1 1 d .
H13 H 0.1339 0.4934 1.0395 0.036 Uiso 1 1 calc R
C14 C 0.2271(3) 0.5099(2) 0.93421(16) 0.0252(5) Uani 1 1 d .
H14 H 0.1636 0.4613 0.9060 0.030 Uiso 1 1 calc R
C15 C 0.5897(3) 0.5289(3) 0.66322(18) 0.0289(6) Uani 1 1 d .
H15A H 0.6164 0.6083 0.6445 0.043 Uiso 1 1 calc R
H15B H 0.5674 0.4774 0.6189 0.043 Uiso 1 1 calc R
H15C H 0.6667 0.4939 0.6928 0.043 Uiso 1 1 calc R
C16 C -0.0951(3) 0.7024(2) 0.72185(18) 0.0280(6) Uani 1 1 d .
H16 H -0.1569 0.6881 0.6797 0.034 Uiso 1 1 calc R
C17 C -0.1212(3) 0.6756(3) 0.80238(19) 0.0317(6) Uani 1 1 d .
H17 H -0.2012 0.6363 0.8219 0.038 Uiso 1 1 calc R
C18 C -0.0091(4) 0.7171(3) 0.84705(18) 0.0334(7) Uani 1 1 d .
H18 H -0.0028 0.7181 0.9021 0.040 Uiso 1 1 calc R
C19 C 0.0930(3) 0.7573(2) 0.79418(19) 0.0294(6) Uani 1 1 d .
H19 H 0.1840 0.7829 0.8076 0.035 Uiso 1 1 calc R
C20 C 0.0361(3) 0.7528(2) 0.71685(17) 0.0258(6) Uani 1 1 d .
H20 H 0.0804 0.7795 0.6708 0.031 Uiso 1 1 calc R

loop_
_atom_site_aniso_label
_atom_site_aniso_U_11
_atom_site_aniso_U_22
_atom_site_aniso_U_33
_atom_site_aniso_U_23
_atom_site_aniso_U_13
_atom_site_aniso_U_12
Ni 0.0187(2) 0.0147(2) 0.0217(2) -0.00018(16) 0.00018(16) 0.00056(15)
I 0.02574(9) 0.01651(8) 0.02489(9) 0.00080(6) -0.00152(6) -0.00380(6)
N1 0.0217(10) 0.0148(10) 0.0217(11) -0.0005(8) -0.0014(8) 0.0000(8)
N2 0.0227(10) 0.0171(10) 0.0272(11) -0.0013(8) -0.0006(9) 0.0006(8)
N3 0.0206(10) 0.0155(10) 0.0296(12) -0.0024(8) 0.0027(9) -0.0006(8)
C1 0.0209(11) 0.0111(11) 0.0230(12) 0.0005(9) -0.0038(9) 0.0004(9)
C2 0.0204(12) 0.0121(11) 0.0249(13) -0.0003(9) 0.0001(10) -0.0003(9)
C3 0.0215(12) 0.0236(13) 0.0197(12) -0.0008(10) 0.0033(9) 0.0038(10)
C4 0.0389(16) 0.0239(14) 0.0265(14) 0.0033(11) 0.0045(12) -0.0022(12)
C5 0.0405(16) 0.0335(16) 0.0245(14) 0.0090(12) 0.0067(12) 0.0032(13)
C6 0.0323(15) 0.0457(18) 0.0200(13) 0.0031(12) 0.0023(11) 0.0101(13)
C7 0.0380(17) 0.0378(17) 0.0298(15) -0.0047(13) -0.0063(13) -0.0010(13)
C8 0.0361(15) 0.0257(14) 0.0269(14) 0.0026(11) -0.0060(12) -0.0024(12)
C9 0.0265(13) 0.0169(12) 0.0209(12) 0.0010(9) -0.0032(10) 0.0030(10)
C10 0.0276(13) 0.0215(13) 0.0263(13) -0.0011(10) -0.0042(11) -0.0019(10)
C11 0.0357(15) 0.0286(15) 0.0248(14) -0.0040(11) -0.0073(12) -0.0028(12)
C12 0.0381(16) 0.0311(15) 0.0215(13) -0.0014(11) -0.0016(11) 0.0009(12)
C13 0.0352(15) 0.0289(15) 0.0250(14) 0.0035(11) 0.0001(11) -0.0024(12)
C14 0.0294(14) 0.0211(13) 0.0250(13) 0.0019(10) -0.0051(11) -0.0015(10)
C15 0.0228(13) 0.0305(15) 0.0334(15) -0.0037(12) 0.0047(11) -0.0006(11)
C16 0.0260(13) 0.0196(13) 0.0382(16) 0.0038(11) -0.0079(12) 0.0063(10)
C17 0.0253(13) 0.0289(15) 0.0409(17) 0.0025(12) 0.0080(12) 0.0087(11)
C18 0.0454(18) 0.0278(15) 0.0271(14) -0.0065(11) 0.0032(13) 0.0144(13)
C19 0.0328(15) 0.0135(12) 0.0418(17) -0.0071(11) -0.0066(12) 0.0027(10)
C20 0.0298(14) 0.0147(12) 0.0328(14) 0.0052(10) -0.0008(11) 0.0024(10)

loop_
_atom_type_symbol
_atom_type_description
_atom_type_scat_dispersion_real
_atom_type_scat_dispersion_imag
_atom_type_scat_source
C C 0.0181 0.0091 'International Tables Vol C Tables 4.2.6.8 and 6.1.1.4'
H H 0.0000 0.0000 'International Tables Vol C Tables 4.2.6.8 and 6.1.1.4'
N N 0.0311 0.0180 'International Tables Vol C Tables 4.2.6.8 and 6.1.1.4'
Ni Ni -3.0029 0.5091 'International Tables Vol C Tables 4.2.6.8 and 6.1.1.4'
I I -0.3257 6.8362 'International Tables Vol C Tables 4.2.6.8 and 6.1.1.4'

loop_
_geom_angle_atom_site_label_1
_geom_angle_atom_site_label_2
_geom_angle_atom_site_label_3
_geom_angle
C1 Ni C19 93.23(12)
C1 Ni C20 103.52(11)
C19 Ni C20 40.35(12)
C1 Ni C18 120.79(12)
C19 Ni C18 39.62(13)
C20 Ni C18 65.82(12)
C1 Ni C17 157.93(12)
C19 Ni C17 65.51(12)
C20 Ni C17 64.63(12)
C18 Ni C17 38.19(13)
C1 Ni C16 138.55(11)
C19 Ni C16 65.11(11)
C20 Ni C16 37.32(11)
C18 Ni C16 64.46(12)
C17 Ni C16 38.79(12)
C1 Ni I 98.03(7)
C19 Ni I 166.48(10)
C20 Ni I 141.62(8)
C18 Ni I 127.00(10)
C17 Ni I 102.37(9)
C16 Ni I 109.74(8)
N2 N1 C1 114.7(2)
N2 N1 C9 116.9(2)
C1 N1 C9 128.2(2)
N3 N2 N1 102.8(2)
N2 N3 C2 113.5(2)
N2 N3 C15 119.0(2)
C2 N3 C15 127.5(2)
N1 C1 C2 102.4(2)
N1 C1 Ni 128.2(2)
C2 C1 Ni 128.66(19)
N3 C2 C1 106.5(2)
N3 C2 C3 123.6(2)
C1 C2 C3 129.6(2)
C8 C3 C4 119.4(3)
C8 C3 C2 121.5(2)
C4 C3 C2 118.9(2)
C3 C4 C5 120.1(3)
C3 C4 H4 119.9
C5 C4 H4 119.9
C6 C5 C4 120.4(3)
C6 C5 H5 119.8
C4 C5 H5 119.8
C5 C6 C7 119.5(3)
C5 C6 H6 120.2
C7 C6 H6 120.2
C6 C7 C8 120.3(3)
C6 C7 H7 119.8
C8 C7 H7 119.8
C3 C8 C7 120.2(3)
C3 C8 H8 119.9
C7 C8 H8 119.9
C10 C9 C14 121.9(3)
C10 C9 N1 118.6(2)
C14 C9 N1 119.5(2)
C9 C10 C11 118.6(3)
C9 C10 H10 120.7
C11 C10 H10 120.7
C10 C11 C12 120.7(3)
C10 C11 H11 119.6
C12 C11 H11 119.6
C13 C12 C11 119.4(3)
C13 C12 H12 120.3
C11 C12 H12 120.3
C12 C13 C14 120.9(3)
C12 C13 H13 119.6
C14 C13 H13 119.6
C9 C14 C13 118.4(3)
C9 C14 H14 120.8
C13 C14 H14 120.8
N3 C15 H15A 109.5
N3 C15 H15B 109.5
H15A C15 H15B 109.5
N3 C15 H15C 109.5
H15A C15 H15C 109.5
H15B C15 H15C 109.5
C20 C16 C17 107.9(3)
C20 C16 Ni 68.92(15)
C17 C16 Ni 68.69(15)
C20 C16 H16 126.1
C17 C16 H16 126.1
Ni C16 H16 127.9
C18 C17 C16 108.8(3)
C18 C17 Ni 70.68(17)
C16 C17 Ni 72.51(16)
C18 C17 H17 125.6
C16 C17 H17 125.6
Ni C17 H17 122.8
C17 C18 C19 106.7(3)
C17 C18 Ni 71.12(17)
C19 C18 Ni 65.97(16)
C17 C18 H18 126.7
C19 C18 H18 126.7
Ni C18 H18 127.7
C18 C19 C20 108.8(3)
C18 C19 Ni 74.42(17)
C20 C19 Ni 73.78(15)
C18 C19 H19 125.6
C20 C19 H19 125.6
Ni C19 H19 118.1
C16 C20 C19 107.4(3)
C16 C20 Ni 73.76(16)
C19 C20 Ni 65.87(15)
C16 C20 H20 126.3
C19 C20 H20 126.3
Ni C20 H20 125.6

loop_
_geom_bond_atom_site_label_1
_geom_bond_atom_site_label_2
_geom_bond_distance
Ni C1 1.879(3)
Ni C19 2.029(3)
Ni C20 2.135(3)
Ni C18 2.140(3)
Ni C17 2.146(3)
Ni C16 2.197(3)
Ni I 2.5133(4)
N1 N2 1.341(3)
N1 C1 1.375(3)
N1 C9 1.435(3)
N2 N3 1.311(3)
N3 C2 1.365(3)
N3 C15 1.461(4)
C1 C2 1.388(4)
C2 C3 1.477(4)
C3 C8 1.382(4)
C3 C4 1.392(4)
C4 C5 1.392(4)
C4 H4 0.9500
C5 C6 1.381(5)
C5 H5 0.9500
C6 C7 1.383(5)
C6 H6 0.9500
C7 C8 1.397(4)
C7 H7 0.9500
C8 H8 0.9500
C9 C10 1.388(4)
C9 C14 1.392(4)
C10 C11 1.393(4)
C10 H10 0.9500
C11 C12 1.394(5)
C11 H11 0.9500
C12 C13 1.391(4)
C12 H12 0.9500
C13 C14 1.394(4)
C13 H13 0.9500
C14 H14 0.9500
C15 H15A 0.9800
C15 H15B 0.9800
C15 H15C 0.9800
C16 C20 1.387(4)
C16 C17 1.443(4)
C16 H16 0.9500
C17 C18 1.402(5)
C17 H17 0.9500
C18 C19 1.417(5)
C18 H18 0.9500
C19 C20 1.440(4)
C19 H19 0.9500
C20 H20 0.9500

loop_
_geom_torsion_atom_site_label_1
_geom_torsion_atom_site_label_2
_geom_torsion_atom_site_label_3
_geom_torsion_atom_site_label_4
_geom_torsion
C1 N1 N2 N3 0.9(3)
C9 N1 N2 N3 -174.6(2)
N1 N2 N3 C2 -0.5(3)
N1 N2 N3 C15 -179.2(2)
N2 N1 C1 C2 -0.9(3)
C9 N1 C1 C2 174.0(2)
N2 N1 C1 Ni -172.11(18)
C9 N1 C1 Ni 2.7(4)
C19 Ni C1 N1 70.6(2)
C20 Ni C1 N1 110.1(2)
C18 Ni C1 N1 40.4(3)
C17 Ni C1 N1 55.5(4)
C16 Ni C1 N1 125.6(2)
I Ni C1 N1 -101.9(2)
C19 Ni C1 C2 -98.5(2)
C20 Ni C1 C2 -58.9(2)
C18 Ni C1 C2 -128.6(2)
C17 Ni C1 C2 -113.5(3)
C16 Ni C1 C2 -43.4(3)
I Ni C1 C2 89.1(2)
N2 N3 C2 C1 0.0(3)
C15 N3 C2 C1 178.6(2)
N2 N3 C2 C3 173.7(2)
C15 N3 C2 C3 -7.7(4)
N1 C1 C2 N3 0.5(3)
Ni C1 C2 N3 171.66(18)
N1 C1 C2 C3 -172.7(2)
Ni C1 C2 C3 -1.5(4)
N3 C2 C3 C8 112.4(3)
C1 C2 C3 C8 -75.4(4)
N3 C2 C3 C4 -71.3(3)
C1 C2 C3 C4 100.8(3)
C8 C3 C4 C5 0.8(4)
C2 C3 C4 C5 -175.6(3)
C3 C4 C5 C6 -0.9(5)
C4 C5 C6 C7 -0.2(5)
C5 C6 C7 C8 1.4(5)
C4 C3 C8 C7 0.4(5)
C2 C3 C8 C7 176.6(3)
C6 C7 C8 C3 -1.5(5)
N2 N1 C9 C10 38.1(3)
C1 N1 C9 C10 -136.7(3)
N2 N1 C9 C14 -144.0(2)
C1 N1 C9 C14 41.3(4)
C14 C9 C10 C11 1.2(4)
N1 C9 C10 C11 179.0(2)
C9 C10 C11 C12 -1.3(4)
C10 C11 C12 C13 0.3(5)
C11 C12 C13 C14 0.9(5)
C10 C9 C14 C13 0.0(4)
N1 C9 C14 C13 -177.8(2)
C12 C13 C14 C9 -1.1(4)
C1 Ni C16 C20 -25.4(3)
C19 Ni C16 C20 38.99(19)
C18 Ni C16 C20 83.0(2)
C17 Ni C16 C20 120.2(3)
I Ni C16 C20 -154.54(16)
C1 Ni C16 C17 -145.7(2)
C19 Ni C16 C17 -81.2(2)
C20 Ni C16 C17 -120.2(3)
C18 Ni C16 C17 -37.26(19)
I Ni C16 C17 85.22(18)
C20 C16 C17 C18 3.8(3)
Ni C16 C17 C18 61.7(2)
C20 C16 C17 Ni -57.9(2)
C1 Ni C17 C18 -21.3(4)
C19 Ni C17 C18 -37.81(19)
C20 Ni C17 C18 -82.5(2)
C16 Ni C17 C18 -117.9(3)
I Ni C17 C18 135.85(18)
C1 Ni C17 C16 96.7(3)
C19 Ni C17 C16 80.12(19)
C20 Ni C17 C16 35.43(17)
C18 Ni C17 C16 117.9(3)
I Ni C17 C16 -106.21(16)
C16 C17 C18 C19 -6.4(3)
Ni C17 C18 C19 56.53(19)
C16 C17 C18 Ni -62.9(2)
C1 Ni C18 C17 170.87(18)
C19 Ni C18 C17 119.0(3)
C20 Ni C18 C17 79.1(2)
C16 Ni C18 C17 37.84(18)
I Ni C18 C17 -58.4(2)
C1 Ni C18 C19 51.9(2)
C20 Ni C18 C19 -39.85(17)
C17 Ni C18 C19 -119.0(3)
C16 Ni C18 C19 -81.12(19)
I Ni C18 C19 -177.37(14)
C17 C18 C19 C20 6.5(3)
Ni C18 C19 C20 66.34(18)
C17 C18 C19 Ni -59.8(2)
C1 Ni C19 C18 -137.37(19)
C20 Ni C19 C18 115.5(3)
C17 Ni C19 C18 36.48(18)
C16 Ni C19 C18 79.35(19)
I Ni C19 C18 9.0(5)
C1 Ni C19 C20 107.17(18)
C18 Ni C19 C20 -115.5(3)
C17 Ni C19 C20 -78.98(19)
C16 Ni C19 C20 -36.10(17)
I Ni C19 C20 -106.4(4)
C17 C16 C20 C19 0.3(3)
Ni C16 C20 C19 -57.49(18)
C17 C16 C20 Ni 57.7(2)
C18 C19 C20 C16 -4.2(3)
Ni C19 C20 C16 62.5(2)
C18 C19 C20 Ni -66.75(19)
C1 Ni C20 C16 163.00(18)
C19 Ni C20 C16 -118.2(3)
C18 Ni C20 C16 -79.0(2)
C17 Ni C20 C16 -36.80(19)
I Ni C20 C16 40.7(2)
C1 Ni C20 C19 -78.84(19)
C18 Ni C20 C19 39.13(19)
C17 Ni C20 C19 81.4(2)
C16 Ni C20 C19 118.2(3)
I Ni C20 C19 158.83(15)
